data_4501894
loop_
_publ_author_name
'Fang, Shao-Ming'
'Zhang, Qiang'
'Hu, Min'
'Yang, Xiao-Gang'
'Zhou, Li-Ming'
'Du, Miao'
'Liu, Chun-Sen'

_publ_section_title
;
 Regulation and Properties of Diversiform Cd(II) Supramolecular Complexes
 with a Bulky Naphthalene-Based Dicarboxyl Tecton and DifferentN-Donor
 Co-Ligands
;
_journal_issue 11
_journal_name_full 'Crystal Growth &amp; Design'
_journal_page_first 4773
_journal_paper_doi 10.1021/cg100645p
_journal_volume 10
_journal_year 2010
_chemical_formula_sum 'C22 H18 Cd N4 O6'
_chemical_formula_weight 546.80
_chemical_name_systematic
; 
 ? 
;
_space_group_IT_number 15
_symmetry_cell_setting monoclinic
_symmetry_space_group_name_Hall '-C 2yc'
_symmetry_space_group_name_H-M 'C 1 2/c 1'
_atom_sites_solution_hydrogens geom
_atom_sites_solution_primary direct
_atom_sites_solution_secondary difmap
_audit_creation_method SHELXL-97
_cell_angle_alpha 90.00
_cell_angle_beta 102.731(5)
_cell_angle_gamma 90.00
_cell_formula_units_Z 8
_cell_length_a 18.4754(10)
_cell_length_b 21.5101(14)
_cell_length_c 12.5984(6)
_cell_measurement_reflns_used 6475
_cell_measurement_temperature 294(2)
_cell_measurement_theta_max 28.2189
_cell_measurement_theta_min 3.0464
_cell_volume 4883.6(5)
_computing_cell_refinement 'SAINT (Bruker, 2007)'
_computing_data_collection 'SMART (Bruker, 2007)'
_computing_data_reduction SAINT
_computing_molecular_graphics 'SHELXTL (Sheldrick, 2008)'
_computing_publication_material 'SHELXTL and PLATON (Spek, 2009)'
_computing_structure_refinement 'SHELXL97 (Sheldrick, 2008)'
_computing_structure_solution 'SHELXS97 (Sheldrick, 2008)'
_diffrn_ambient_temperature 294(2)
_diffrn_measured_fraction_theta_full 0.997
_diffrn_measured_fraction_theta_max 0.997
_diffrn_measurement_device_type 'Bruker SMART CCD area-detector'
_diffrn_measurement_method '\f and \w scans'
_diffrn_radiation_monochromator graphite
_diffrn_radiation_source 'fine-focus sealed tube'
_diffrn_radiation_type MoK\a
_diffrn_radiation_wavelength 0.71073
_diffrn_reflns_av_R_equivalents 0.0000
_diffrn_reflns_av_sigmaI/netI 0.0460
_diffrn_reflns_limit_h_max 21
_diffrn_reflns_limit_h_min -21
_diffrn_reflns_limit_k_max 25
_diffrn_reflns_limit_k_min 0
_diffrn_reflns_limit_l_max 14
_diffrn_reflns_limit_l_min 0
_diffrn_reflns_number 4287
_diffrn_reflns_theta_full 25.00
_diffrn_reflns_theta_max 25.00
_diffrn_reflns_theta_min 3.06
_diffrn_standards_number 0
_exptl_absorpt_coefficient_mu 0.937
_exptl_absorpt_correction_T_max 0.8879
_exptl_absorpt_correction_T_min 0.8276
_exptl_absorpt_correction_type multi-scan
_exptl_absorpt_process_details '(SADABS; Sheldrick, 1996)'
_exptl_crystal_colour yellow
_exptl_crystal_density_diffrn 1.487
_exptl_crystal_density_meas ?
_exptl_crystal_density_method 'not measured'
_exptl_crystal_description block
_exptl_crystal_F_000 2192
_exptl_crystal_size_max 0.21
_exptl_crystal_size_mid 0.15
_exptl_crystal_size_min 0.13
_platon_squeeze_details '? '
_refine_diff_density_max 0.726
_refine_diff_density_min -0.222
_refine_diff_density_rms 0.075
_refine_ls_extinction_method none
_refine_ls_goodness_of_fit_ref 1.081
_refine_ls_hydrogen_treatment constr
_refine_ls_matrix_type full
_refine_ls_number_parameters 308
_refine_ls_number_reflns 4287
_refine_ls_number_restraints 0
_refine_ls_restrained_S_all 1.081
_refine_ls_R_factor_all 0.0452
_refine_ls_R_factor_gt 0.0285
_refine_ls_shift/su_max 0.000
_refine_ls_shift/su_mean 0.000
_refine_ls_structure_factor_coef Fsqd
_refine_ls_weighting_details 'calc w=1/[\s^2^(Fo^2^)+(0.0358P)^2^+0.0000P] where P=(Fo^2^+2Fc^2^)/3'
_refine_ls_weighting_scheme calc
_refine_ls_wR_factor_gt 0.0728
_refine_ls_wR_factor_ref 0.0747
_reflns_number_gt 3155
_reflns_number_total 4287
_reflns_threshold_expression I>2\s(I)
_cod_data_source_file cg100645p_si_002.cif
_cod_data_source_block 5
_cod_depositor_comments
;
The following automatic conversions were performed:

'_symmetry_cell_setting' value 'Monoclinic' changed to 'monoclinic'
according to /home/saulius/struct/CIF-dictionaries/cif_core.dic
dictionary named 'cif_core.dic' version 2.4.2 from 2011-04-26.

Automatic conversion script
Id: cif_fix_values 1715 2011-07-08 13:25:40Z adriana 

The following automatic conversions were performed:

'_exptl_crystal_density_meas' value 'none' was changed to '?' - the
value is perceived as not measured.

Automatic conversion script
Id: cif_fix_values 3008 2015-01-20 13:52:24Z robertas 
;
_cod_original_sg_symbol_H-M C2/c
_cod_database_code 4501894

loop_
_symmetry_equiv_pos_as_xyz
'x, y, z'
'-x, y, -z+1/2'
'x+1/2, y+1/2, z'
'-x+1/2, y+1/2, -z+1/2'
'-x, -y, -z'
'x, -y, z-1/2'
'-x+1/2, -y+1/2, -z'
'x+1/2, -y+1/2, z-1/2'

loop_
_atom_site_label
_atom_site_type_symbol
_atom_site_fract_x
_atom_site_fract_y
_atom_site_fract_z
_atom_site_U_iso_or_equiv
_atom_site_adp_type
_atom_site_occupancy
_atom_site_symmetry_multiplicity
_atom_site_calc_flag
_atom_site_refinement_flags
Cd1 Cd 0.146806(14) 0.451856(12) 0.577001(19) 0.02441(9) Uani 1 1 d .
C1 C 0.1268(2) 0.38142(19) 0.3894(3) 0.0297(9) Uani 1 1 d .
C2 C 0.11319(19) 0.34016(17) 0.2900(3) 0.0277(8) Uani 1 1 d .
C3 C 0.1048(2) 0.27852(19) 0.3055(3) 0.0366(10) Uani 1 1 d .
H3A H 0.1083 0.2641 0.3760 0.044 Uiso 1 1 calc R
C4 C 0.0907(2) 0.23493(19) 0.2186(3) 0.0392(10) Uani 1 1 d .
C5 C 0.0884(3) 0.1700(2) 0.2358(4) 0.0617(14) Uani 1 1 d .
H5A H 0.0959 0.1542 0.3061 0.074 Uiso 1 1 calc R
C6 C 0.0750(3) 0.1310(2) 0.1488(4) 0.0815(18) Uani 1 1 d .
H6A H 0.0741 0.0883 0.1601 0.098 Uiso 1 1 calc R
C7 C 0.0627(3) 0.1538(2) 0.0437(4) 0.0804(18) Uani 1 1 d .
H7A H 0.0529 0.1263 -0.0147 0.096 Uiso 1 1 calc R
C8 C 0.0647(3) 0.2156(2) 0.0252(4) 0.0600(14) Uani 1 1 d .
H8A H 0.0564 0.2302 -0.0459 0.072 Uiso 1 1 calc R
C9 C 0.0790(2) 0.25817(18) 0.1121(3) 0.0387(10) Uani 1 1 d .
C10 C 0.0866(2) 0.32272(18) 0.0964(3) 0.0325(9) Uani 1 1 d .
H10A H 0.0786 0.3380 0.0257 0.039 Uiso 1 1 calc R
C11 C 0.10488(19) 0.36328(17) 0.1805(3) 0.0259(8) Uani 1 1 d .
C12 C 0.1259(2) 0.42830(17) 0.1549(3) 0.0278(8) Uani 1 1 d .
C13 C 0.2101(3) 0.3342(2) 0.7231(3) 0.0601(14) Uani 1 1 d .
H13A H 0.2115 0.3199 0.6539 0.072 Uiso 1 1 calc R
C14 C 0.2299(3) 0.2933(2) 0.8097(3) 0.0632(15) Uani 1 1 d .
H14A H 0.2425 0.2523 0.7989 0.076 Uiso 1 1 calc R
C15 C 0.2302(2) 0.3154(2) 0.9116(3) 0.0404(10) Uani 1 1 d .
C16 C 0.2112(3) 0.3754(2) 0.9238(3) 0.0478(11) Uani 1 1 d .
H16A H 0.2119 0.3912 0.9928 0.057 Uiso 1 1 calc R
C17 C 0.1906(2) 0.4132(2) 0.8332(3) 0.0419(10) Uani 1 1 d .
H17A H 0.1773 0.4542 0.8426 0.050 Uiso 1 1 calc R
C18 C 0.2937(2) 0.4574(2) 0.4693(3) 0.0522(12) Uani 1 1 d .
H18A H 0.2603 0.4394 0.4115 0.063 Uiso 1 1 calc R
C19 C 0.3663(2) 0.4654(2) 0.4602(3) 0.0480(12) Uani 1 1 d .
H19A H 0.3810 0.4530 0.3975 0.058 Uiso 1 1 calc R
C20 C 0.4160(2) 0.49169(18) 0.5444(3) 0.0336(9) Uani 1 1 d .
C21 C 0.3915(2) 0.5097(2) 0.6356(3) 0.0509(12) Uani 1 1 d .
H21A H 0.4240 0.5278 0.6945 0.061 Uiso 1 1 calc R
C22 C 0.3182(2) 0.5004(2) 0.6379(3) 0.0489(12) Uani 1 1 d .
H22A H 0.3020 0.5131 0.6993 0.059 Uiso 1 1 calc R
N1 N 0.18938(17) 0.39275(15) 0.7330(2) 0.0353(8) Uani 1 1 d .
N2 N 0.26943(17) 0.47438(16) 0.5573(2) 0.0360(8) Uani 1 1 d .
N3 N 0.49262(17) 0.50274(16) 0.5454(2) 0.0373(8) Uani 1 1 d .
N4 N 0.2505(2) 0.27785(16) 1.0093(3) 0.0502(10) Uani 1 1 d .
O1 O 0.16555(16) 0.35889(14) 0.47546(19) 0.0482(8) Uani 1 1 d .
O2 O 0.09918(15) 0.43434(12) 0.38832(19) 0.0371(7) Uani 1 1 d .
O3 O 0.17707(15) 0.45623(13) 0.21737(19) 0.0425(7) Uani 1 1 d .
O4 O 0.09231(13) 0.45186(12) 0.06472(19) 0.0332(6) Uani 1 1 d .
O5 O 0.02930(14) 0.41756(12) 0.59851(19) 0.0359(6) Uani 1 1 d .
H1W H -0.0026 0.4327 0.5457 0.043 Uiso 1 1 d R
H2W H 0.0171 0.4452 0.6394 0.043 Uiso 1 1 d R
O1W O 0.0000 0.50341(18) 0.2500 0.0368(9) Uani 1 2 d S
H3W H 0.0222 0.4748 0.2911 0.044 Uiso 0.50 1 d PR
H4W H -0.0222 0.4748 0.2089 0.044 Uiso 0.50 1 d PR
O2W O 0.0000 0.3159(4) 0.7500 0.053(2) Uani 0.50 2 d SP
H5W H 0.0036 0.3391 0.6968 0.064 Uiso 0.25 1 d PR
H6W H -0.0036 0.3391 0.8032 0.064 Uiso 0.25 1 d PR
O3W O 0.2932(6) 0.2872(6) 0.4545(8) 0.053(3) Uani 0.25 1 d P
H7W H 0.3261 0.2978 0.4203 0.063 Uiso 0.25 1 d PR
H8W H 0.2558 0.3087 0.4611 0.063 Uiso 0.25 1 d PR

loop_
_atom_site_aniso_label
_atom_site_aniso_U_11
_atom_site_aniso_U_22
_atom_site_aniso_U_33
_atom_site_aniso_U_23
_atom_site_aniso_U_13
_atom_site_aniso_U_12
Cd1 0.02676(14) 0.02603(15) 0.02040(13) 0.00232(13) 0.00512(9) 0.00339(14)
C1 0.031(2) 0.036(2) 0.0237(19) 0.0003(17) 0.0087(16) -0.0051(19)
C2 0.028(2) 0.027(2) 0.0269(19) 0.0009(16) 0.0032(15) -0.0016(17)
C3 0.045(2) 0.035(2) 0.028(2) 0.0025(17) 0.0044(17) -0.004(2)
C4 0.046(3) 0.027(2) 0.043(2) 0.0003(18) 0.0039(19) -0.007(2)
C5 0.088(4) 0.034(3) 0.055(3) 0.007(2) 0.000(3) -0.006(3)
C6 0.139(6) 0.022(3) 0.074(4) -0.007(3) 0.003(3) -0.012(3)
C7 0.142(6) 0.032(3) 0.060(3) -0.017(3) 0.006(3) -0.011(3)
C8 0.094(4) 0.037(3) 0.041(2) -0.012(2) -0.003(2) -0.008(3)
C9 0.050(3) 0.029(2) 0.034(2) -0.0054(18) 0.0017(19) -0.004(2)
C10 0.042(2) 0.028(2) 0.0240(18) -0.0015(16) 0.0009(17) -0.0006(18)
C11 0.0258(19) 0.027(2) 0.0255(18) -0.0026(16) 0.0060(15) -0.0019(17)
C12 0.035(2) 0.027(2) 0.0258(19) -0.0078(16) 0.0152(17) -0.0005(17)
C13 0.100(4) 0.050(3) 0.032(2) 0.009(2) 0.018(2) 0.029(3)
C14 0.104(4) 0.043(3) 0.044(3) 0.014(2) 0.019(3) 0.033(3)
C15 0.049(3) 0.045(3) 0.028(2) 0.0136(19) 0.0113(19) 0.013(2)
C16 0.071(3) 0.048(3) 0.027(2) 0.0076(19) 0.014(2) 0.007(2)
C17 0.057(3) 0.037(3) 0.033(2) 0.0047(19) 0.011(2) 0.009(2)
C18 0.035(2) 0.081(4) 0.042(2) -0.018(2) 0.0117(19) -0.016(3)
C19 0.041(2) 0.069(4) 0.038(2) -0.009(2) 0.0171(19) -0.009(2)
C20 0.028(2) 0.036(2) 0.037(2) 0.0086(18) 0.0097(17) 0.0004(18)
C21 0.032(2) 0.080(4) 0.039(2) -0.009(2) 0.0037(19) -0.008(2)
C22 0.031(2) 0.080(4) 0.039(2) -0.015(2) 0.0140(19) -0.004(2)
N1 0.041(2) 0.036(2) 0.0288(17) 0.0094(15) 0.0070(15) 0.0092(16)
N2 0.0278(17) 0.049(2) 0.0326(17) 0.0003(15) 0.0089(14) -0.0033(16)
N3 0.0272(17) 0.040(2) 0.047(2) 0.0082(17) 0.0111(16) 0.0013(15)
N4 0.067(2) 0.047(2) 0.0379(19) 0.0144(19) 0.0135(17) 0.014(2)
O1 0.065(2) 0.0467(19) 0.0269(14) -0.0004(13) -0.0024(13) 0.0045(16)
O2 0.0480(17) 0.0350(18) 0.0277(14) -0.0051(11) 0.0067(12) 0.0061(13)
O3 0.0507(17) 0.0414(17) 0.0342(14) -0.0069(13) 0.0067(13) -0.0218(15)
O4 0.0414(15) 0.0261(14) 0.0317(13) 0.0062(12) 0.0070(11) -0.0002(14)
O5 0.0351(15) 0.0386(17) 0.0341(14) 0.0010(12) 0.0077(12) 0.0013(13)
O1W 0.042(2) 0.041(2) 0.0282(19) 0.000 0.0090(16) 0.000
O2W 0.093(7) 0.027(5) 0.046(5) 0.000 0.031(5) 0.000
O3W 0.047(7) 0.060(8) 0.042(6) -0.009(6) -0.008(5) 0.048(6)

loop_
_atom_type_symbol
_atom_type_description
_atom_type_scat_dispersion_real
_atom_type_scat_dispersion_imag
_atom_type_scat_source
C C 0.0033 0.0016 'International Tables Vol C Tables 4.2.6.8 and 6.1.1.4'
H H 0.0000 0.0000 'International Tables Vol C Tables 4.2.6.8 and 6.1.1.4'
N N 0.0061 0.0033 'International Tables Vol C Tables 4.2.6.8 and 6.1.1.4'
O O 0.0106 0.0060 'International Tables Vol C Tables 4.2.6.8 and 6.1.1.4'
Cd Cd -0.8075 1.2024 'International Tables Vol C Tables 4.2.6.8 and 6.1.1.4'

loop_
_geom_angle_atom_site_label_1
_geom_angle_atom_site_label_2
_geom_angle_atom_site_label_3
_geom_angle
_geom_angle_site_symmetry_1
_geom_angle_site_symmetry_3
O4 Cd1 N1 127.73(10) 6_566 .
O4 Cd1 O5 83.62(9) 6_566 .
N1 Cd1 O5 83.15(10) . .
O4 Cd1 O2 90.89(9) 6_566 .
N1 Cd1 O2 137.73(10) . .
O5 Cd1 O2 85.31(9) . .
O4 Cd1 N2 102.87(10) 6_566 .
N1 Cd1 N2 92.68(11) . .
O5 Cd1 N2 173.51(10) . .
O2 Cd1 N2 94.54(10) . .
O4 Cd1 O1 144.68(8) 6_566 .
N1 Cd1 O1 86.24(10) . .
O5 Cd1 O1 92.54(9) . .
O2 Cd1 O1 53.80(9) . .
N2 Cd1 O1 82.18(11) . .
O4 Cd1 O3 52.51(8) 6_566 6_566
N1 Cd1 O3 81.98(10) . 6_566
O5 Cd1 O3 102.83(9) . 6_566
O2 Cd1 O3 140.28(9) . 6_566
N2 Cd1 O3 81.43(10) . 6_566
O1 Cd1 O3 159.30(9) . 6_566
O2 C1 O1 121.0(3) . .
O2 C1 C2 122.3(3) . .
O1 C1 C2 116.6(3) . .
C3 C2 C11 118.9(3) . .
C3 C2 C1 117.4(3) . .
C11 C2 C1 123.6(3) . .
C2 C3 C4 122.9(3) . .
C2 C3 H3A 118.6 . .
C4 C3 H3A 118.6 . .
C9 C4 C5 119.6(4) . .
C9 C4 C3 117.7(4) . .
C5 C4 C3 122.7(4) . .
C6 C5 C4 119.5(4) . .
C6 C5 H5A 120.3 . .
C4 C5 H5A 120.3 . .
C5 C6 C7 121.0(5) . .
C5 C6 H6A 119.5 . .
C7 C6 H6A 119.5 . .
C8 C7 C6 120.6(5) . .
C8 C7 H7A 119.7 . .
C6 C7 H7A 119.7 . .
C7 C8 C9 120.9(4) . .
C7 C8 H8A 119.6 . .
C9 C8 H8A 119.6 . .
C4 C9 C8 118.4(4) . .
C4 C9 C10 118.9(3) . .
C8 C9 C10 122.6(4) . .
C11 C10 C9 122.6(3) . .
C11 C10 H10A 118.7 . .
C9 C10 H10A 118.7 . .
C10 C11 C2 118.7(3) . .
C10 C11 C12 117.5(3) . .
C2 C11 C12 123.2(3) . .
O3 C12 O4 121.7(3) . .
O3 C12 C11 120.6(3) . .
O4 C12 C11 117.6(3) . .
N1 C13 C14 124.0(4) . .
N1 C13 H13A 118.0 . .
C14 C13 H13A 118.0 . .
C15 C14 C13 117.6(4) . .
C15 C14 H14A 121.2 . .
C13 C14 H14A 121.2 . .
C16 C15 C14 119.3(4) . .
C16 C15 N4 117.3(3) . .
C14 C15 N4 123.4(4) . .
C15 C16 C17 119.8(4) . .
C15 C16 H16A 120.1 . .
C17 C16 H16A 120.1 . .
N1 C17 C16 122.1(4) . .
N1 C17 H17A 119.0 . .
C16 C17 H17A 119.0 . .
N2 C18 C19 123.0(4) . .
N2 C18 H18A 118.5 . .
C19 C18 H18A 118.5 . .
C20 C19 C18 119.1(4) . .
C20 C19 H19A 120.4 . .
C18 C19 H19A 120.4 . .
C19 C20 C21 118.4(4) . .
C19 C20 N3 124.8(3) . .
C21 C20 N3 116.8(3) . .
C22 C21 C20 118.8(4) . .
C22 C21 H21A 120.6 . .
C20 C21 H21A 120.6 . .
N2 C22 C21 123.5(4) . .
N2 C22 H22A 118.2 . .
C21 C22 H22A 118.2 . .
C13 N1 C17 117.2(3) . .
C13 N1 Cd1 119.3(3) . .
C17 N1 Cd1 123.5(3) . .
C22 N2 C18 117.1(3) . .
C22 N2 Cd1 120.6(2) . .
C18 N2 Cd1 122.2(3) . .
N3 N3 C20 113.2(4) 5_666 .
N4 N4 C15 113.2(4) 7_557 .
C1 O1 Cd1 91.0(2) . .
C1 O2 Cd1 94.2(2) . .
C12 O3 Cd1 85.3(2) . 6_565
C12 O4 Cd1 100.3(2) . 6_565
Cd1 O5 H1W 106.6 . .
Cd1 O5 H2W 103.0 . .
H1W O5 H2W 88.5 . .
H3W O1W H4W 87.0 . .
H5W O2W H6W 108.0 . .
H7W O3W H8W 126.4 . .

loop_
_geom_bond_atom_site_label_1
_geom_bond_atom_site_label_2
_geom_bond_distance
_geom_bond_site_symmetry_2
Cd1 O4 2.293(2) 6_566
Cd1 N1 2.328(3) .
Cd1 O5 2.364(2) .
Cd1 O2 2.376(2) .
Cd1 N2 2.383(3) .
Cd1 O1 2.439(3) .
Cd1 O3 2.629(3) 6_566
C1 O2 1.246(4) .
C1 O1 1.257(4) .
C1 C2 1.510(5) .
C2 C3 1.354(5) .
C2 C11 1.442(4) .
C3 C4 1.421(5) .
C3 H3A 0.9300 .
C4 C9 1.403(5) .
C4 C5 1.415(6) .
C5 C6 1.360(6) .
C5 H5A 0.9300 .
C6 C7 1.382(7) .
C6 H6A 0.9300 .
C7 C8 1.353(6) .
C7 H7A 0.9300 .
C8 C9 1.406(5) .
C8 H8A 0.9300 .
C9 C10 1.414(5) .
C10 C11 1.356(5) .
C10 H10A 0.9300 .
C11 C12 1.505(5) .
C12 O3 1.244(4) .
C12 O4 1.273(4) .
C13 N1 1.330(5) .
C13 C14 1.386(6) .
C13 H13A 0.9300 .
C14 C15 1.367(5) .
C14 H14A 0.9300 .
C15 C16 1.356(6) .
C15 N4 1.451(5) .
C16 C17 1.385(5) .
C16 H16A 0.9300 .
C17 N1 1.332(4) .
C17 H17A 0.9300 .
C18 N2 1.335(5) .
C18 C19 1.381(5) .
C18 H18A 0.9300 .
C19 C20 1.364(5) .
C19 H19A 0.9300 .
C20 C21 1.379(5) .
C20 N3 1.433(4) .
C21 C22 1.376(5) .
C21 H21A 0.9300 .
C22 N2 1.324(5) .
C22 H22A 0.9300 .
N3 N3 1.239(6) 5_666
N4 N4 1.220(7) 7_557
O3 Cd1 2.629(3) 6_565
O4 Cd1 2.293(2) 6_565
O5 H1W 0.8500 .
O5 H2W 0.8499 .
O1W H3W 0.8499 .
O1W H4W 0.8499 .
O2W H5W 0.8500 .
O2W H6W 0.8500 .
O3W H7W 0.8500 .
O3W H8W 0.8498 .

loop_
_geom_torsion_atom_site_label_1
_geom_torsion_atom_site_label_2
_geom_torsion_atom_site_label_3
_geom_torsion_atom_site_label_4
_geom_torsion
_geom_torsion_site_symmetry_1
_geom_torsion_site_symmetry_4
O2 C1 C2 C3 -141.9(4) . .
O1 C1 C2 C3 35.6(5) . .
O2 C1 C2 C11 34.7(5) . .
O1 C1 C2 C11 -147.8(3) . .
C11 C2 C3 C4 2.4(6) . .
C1 C2 C3 C4 179.1(3) . .
C2 C3 C4 C9 -5.5(6) . .
C2 C3 C4 C5 174.3(4) . .
C9 C4 C5 C6 0.2(8) . .
C3 C4 C5 C6 -179.7(5) . .
C4 C5 C6 C7 -0.9(9) . .
C5 C6 C7 C8 0.9(10) . .
C6 C7 C8 C9 -0.2(9) . .
C5 C4 C9 C8 0.5(7) . .
C3 C4 C9 C8 -179.7(4) . .
C5 C4 C9 C10 -175.7(4) . .
C3 C4 C9 C10 4.1(6) . .
C7 C8 C9 C4 -0.5(8) . .
C7 C8 C9 C10 175.6(5) . .
C4 C9 C10 C11 0.2(6) . .
C8 C9 C10 C11 -175.9(4) . .
C9 C10 C11 C2 -3.4(6) . .
C9 C10 C11 C12 168.2(4) . .
C3 C2 C11 C10 2.1(5) . .
C1 C2 C11 C10 -174.5(3) . .
C3 C2 C11 C12 -169.0(3) . .
C1 C2 C11 C12 14.5(5) . .
C10 C11 C12 O3 -141.1(4) . .
C2 C11 C12 O3 30.1(5) . .
C10 C11 C12 O4 35.1(5) . .
C2 C11 C12 O4 -153.7(3) . .
N1 C13 C14 C15 -2.2(8) . .
C13 C14 C15 C16 0.3(7) . .
C13 C14 C15 N4 -179.3(4) . .
C14 C15 C16 C17 1.0(7) . .
N4 C15 C16 C17 -179.4(4) . .
C15 C16 C17 N1 -0.6(7) . .
N2 C18 C19 C20 0.1(7) . .
C18 C19 C20 C21 -0.4(7) . .
C18 C19 C20 N3 -179.8(4) . .
C19 C20 C21 C22 0.0(7) . .
N3 C20 C21 C22 179.5(4) . .
C20 C21 C22 N2 0.7(7) . .
C14 C13 N1 C17 2.6(7) . .
C14 C13 N1 Cd1 -173.9(4) . .
C16 C17 N1 C13 -1.2(6) . .
C16 C17 N1 Cd1 175.2(3) . .
O4 Cd1 N1 C13 170.7(3) 6_566 .
O5 Cd1 N1 C13 94.3(4) . .
O2 Cd1 N1 C13 19.0(4) . .
N2 Cd1 N1 C13 -80.7(4) . .
O1 Cd1 N1 C13 1.2(4) . .
O3 Cd1 N1 C13 -161.7(4) 6_566 .
O4 Cd1 N1 C17 -5.6(4) 6_566 .
O5 Cd1 N1 C17 -82.0(3) . .
O2 Cd1 N1 C17 -157.3(3) . .
N2 Cd1 N1 C17 103.0(3) . .
O1 Cd1 N1 C17 -175.0(3) . .
O3 Cd1 N1 C17 22.0(3) 6_566 .
C21 C22 N2 C18 -1.0(7) . .
C21 C22 N2 Cd1 174.1(4) . .
C19 C18 N2 C22 0.6(7) . .
C19 C18 N2 Cd1 -174.4(4) . .
O4 Cd1 N2 C22 74.2(3) 6_566 .
N1 Cd1 N2 C22 -55.6(3) . .
O5 Cd1 N2 C22 -105.5(8) . .
O2 Cd1 N2 C22 166.1(3) . .
O1 Cd1 N2 C22 -141.4(3) . .
O3 Cd1 N2 C22 25.9(3) 6_566 .
O4 Cd1 N2 C18 -111.0(3) 6_566 .
N1 Cd1 N2 C18 119.3(3) . .
O5 Cd1 N2 C18 69.4(9) . .
O2 Cd1 N2 C18 -19.0(3) . .
O1 Cd1 N2 C18 33.5(3) . .
O3 Cd1 N2 C18 -159.2(3) 6_566 .
C19 C20 N3 N3 13.1(6) . 5_666
C21 C20 N3 N3 -166.4(4) . 5_666
C16 C15 N4 N4 163.5(5) . 7_557
C14 C15 N4 N4 -16.9(7) . 7_557
O2 C1 O1 Cd1 1.1(4) . .
C2 C1 O1 Cd1 -176.4(3) . .
O4 Cd1 O1 C1 -0.9(3) 6_566 .
N1 Cd1 O1 C1 164.6(2) . .
O5 Cd1 O1 C1 81.7(2) . .
O2 Cd1 O1 C1 -0.6(2) . .
N2 Cd1 O1 C1 -102.1(2) . .
O3 Cd1 O1 C1 -140.0(2) 6_566 .
O1 C1 O2 Cd1 -1.1(4) . .
C2 C1 O2 Cd1 176.3(3) . .
O4 Cd1 O2 C1 -179.5(2) 6_566 .
N1 Cd1 O2 C1 -21.6(3) . .
O5 Cd1 O2 C1 -96.0(2) . .
N2 Cd1 O2 C1 77.5(2) . .
O1 Cd1 O2 C1 0.6(2) . .
O3 Cd1 O2 C1 159.5(2) 6_566 .
O4 C12 O3 Cd1 4.1(3) . 6_565
C11 C12 O3 Cd1 -179.9(3) . 6_565
O3 C12 O4 Cd1 -4.7(4) . 6_565
C11 C12 O4 Cd1 179.2(2) . 6_565

loop_
_platon_squeeze_void_nr
_platon_squeeze_void_average_x
_platon_squeeze_void_average_y
_platon_squeeze_void_average_z
_platon_squeeze_void_volume
_platon_squeeze_void_count_electrons
_platon_squeeze_void_content
1 0.073 0.721 0.085 10 -1 ' '
2 0.573 0.221 0.085 10 -1 ' '
3 -0.001 0.843 0.252 117 9 ' '
4 0.499 0.343 0.252 117 9 ' '
5 0.427 0.213 0.427 8 -1 ' '
6 0.927 0.713 0.427 8 -1 ' '
7 0.073 0.279 0.585 10 -1 ' '
8 0.573 0.779 0.585 10 -1 ' '
9 -0.001 0.157 0.752 116 9 ' '
10 0.499 0.657 0.752 116 9 ' '
11 0.427 0.787 0.927 9 -1 ' '
12 0.927 0.287 0.927 9 -1 ' '
